data_7159643
loop_
_publ_author_name
'Kami&#x144;ska, Karolina'
'Iwan, Dominika'
'Trojnar, Jakub'
'Daszkiewicz, Marek'
'Rode, Joanna E.'
'Wojaczy&#x144;ski, Jacek'
'Wojaczy&#x144;ska, El&#x17c;bieta'

_publ_section_title
;
 Rearrangement of thiazolidine derivatives - a synthesis of a chiral fused
 oxathiane-&#x3b3;-lactam bicyclic system.
;
_journal_issue 46
_journal_name_full 'Organic &amp; biomolecular chemistry'
_journal_page_first 9182
_journal_page_last 9191
_journal_paper_doi 10.1039/d3ob01454a
_journal_volume 21
_journal_year 2023
_chemical_absolute_configuration syn
_chemical_formula_moiety 'C8 H13 N O2 S'
_chemical_formula_sum 'C8 H13 N O2 S'
_chemical_formula_weight 187.25
_space_group_crystal_system monoclinic
_space_group_IT_number 5
_space_group_name_Hall 'C 2y'
_space_group_name_H-M_alt 'C 1 2 1'
_atom_sites_solution_hydrogens geom
_audit_block_doi 10.5517/ccdc.csd.cc2c6fdf
_audit_creation_method SHELXL-2018/3
_audit_update_record
;
2022-06-21 deposited with the CCDC.	2023-11-06 downloaded from the CCDC.
;
_cell_angle_alpha 90
_cell_angle_beta 107.562(6)
_cell_angle_gamma 90
_cell_formula_units_Z 4
_cell_length_a 10.0224(6)
_cell_length_b 6.6552(3)
_cell_length_c 14.9401(9)
_cell_measurement_reflns_used 3409
_cell_measurement_temperature 295(2)
_cell_measurement_theta_max 27.3650
_cell_measurement_theta_min 3.6950
_cell_volume 950.07(10)
_computing_cell_refinement 'CrysAlisPro 1.171.41.93a (Rigaku OD, 2020)'
_computing_data_collection 'CrysAlisPro 1.171.39.46 (Rigaku OD, 2018)'
_computing_data_reduction 'CrysAlisPro 1.171.41.93a (Rigaku OD, 2020)'
_computing_structure_refinement 'SHELXL-2018/3 (Sheldrick, 2018)'
_computing_structure_solution 'SHELXS-2018/3 (Sheldrick, 2018)'
_diffrn_ambient_temperature 295(2)
_diffrn_detector_area_resol_mean 10.6249
_diffrn_measured_fraction_theta_full 0.999
_diffrn_measured_fraction_theta_max 0.992
_diffrn_measurement_device_type 'Xcalibur, Atlas'
_diffrn_measurement_method '\w scans'
_diffrn_radiation_type MoK\a
_diffrn_radiation_wavelength 0.71073
_diffrn_reflns_av_R_equivalents 0.0238
_diffrn_reflns_av_unetI/netI 0.0187
_diffrn_reflns_Laue_measured_fraction_full 0.999
_diffrn_reflns_Laue_measured_fraction_max 0.992
_diffrn_reflns_limit_h_max 12
_diffrn_reflns_limit_h_min -12
_diffrn_reflns_limit_k_max 8
_diffrn_reflns_limit_k_min -8
_diffrn_reflns_limit_l_max 19
_diffrn_reflns_limit_l_min -18
_diffrn_reflns_number 6887
_diffrn_reflns_point_group_measured_fraction_full 0.999
_diffrn_reflns_point_group_measured_fraction_max 0.978
_diffrn_reflns_theta_full 25.242
_diffrn_reflns_theta_max 27.448
_diffrn_reflns_theta_min 2.860
_diffrn_source 'fine-focus sealed X-ray tube'
_exptl_absorpt_coefficient_mu 0.302
_exptl_absorpt_correction_T_max 0.971
_exptl_absorpt_correction_T_min 0.935
_exptl_absorpt_correction_type gaussian
_exptl_absorpt_process_details
;
CrysAlisPro 1.171.41.93a (Rigaku Oxford Diffraction, 2020)
Numerical absorption correction based on gaussian integration over
a multifaceted crystal model
Empirical absorption correction using spherical harmonics,
implemented in SCALE3 ABSPACK scaling algorithm.
;
_exptl_crystal_colour colourless
_exptl_crystal_density_diffrn 1.309
_exptl_crystal_description prism
_exptl_crystal_F_000 400
_exptl_crystal_size_max 0.314
_exptl_crystal_size_mid 0.280
_exptl_crystal_size_min 0.109
_refine_diff_density_max 0.162
_refine_diff_density_min -0.189
_refine_diff_density_rms 0.031
_refine_ls_abs_structure_details
;
 Flack x determined using 693 quotients [(I+)-(I-)]/[(I+)+(I-)]
 (Parsons, Flack and Wagner, Acta Cryst. B69 (2013) 249-259).
;
_refine_ls_abs_structure_Flack -0.03(3)
_refine_ls_extinction_method none
_refine_ls_goodness_of_fit_ref 1.043
_refine_ls_hydrogen_treatment mixed
_refine_ls_matrix_type full
_refine_ls_number_parameters 113
_refine_ls_number_reflns 2137
_refine_ls_number_restraints 1
_refine_ls_restrained_S_all 1.043
_refine_ls_R_factor_all 0.0510
_refine_ls_R_factor_gt 0.0416
_refine_ls_shift/su_max <0.001
_refine_ls_shift/su_mean <0.001
_refine_ls_structure_factor_coef Fsqd
_refine_ls_weighting_details 'w=1/[\s^2^(Fo^2^)+(0.0563P)^2^+0.2378P] where P=(Fo^2^+2Fc^2^)/3'
_refine_ls_weighting_scheme calc
_refine_ls_wR_factor_gt 0.1072
_refine_ls_wR_factor_ref 0.1154
_reflns_Friedel_coverage 0.813
_reflns_Friedel_fraction_full 1.000
_reflns_Friedel_fraction_max 0.960
_reflns_number_gt 1788
_reflns_number_total 2137
_reflns_threshold_expression 'I > 2\s(I)'
_cod_data_source_file d3ob01454a2.cif
_cod_data_source_block EWKK21-015
_cod_depositor_comments 'Adding full bibliography for 7159641--7159650.cif.'
_cod_original_cell_volume 950.07(9)
_cod_original_sg_symbol_H-M 'C 2'
_cod_database_code 7159643
_shelx_shelxl_version_number 2018/3
_shelx_space_group_comment
;
The symmetry employed for this shelxl refinement is uniquely defined
by the following loop, which should always be used as a source of
symmetry information in preference to the above space-group names.
They are only intended as comments.
;
_oxdiff_exptl_absorpt_empirical_full_min 0.901
_oxdiff_exptl_absorpt_empirical_full_max 1.130
_oxdiff_exptl_absorpt_empirical_details
;
Empirical correction (ABSPACK) includes:
- Absorption correction using spherical harmonics
- Frame scaling
;

loop_
_space_group_symop_operation_xyz
'x, y, z'
'-x, y, -z'
'x+1/2, y+1/2, z'
'-x+1/2, y+1/2, -z'

loop_
_atom_site_label
_atom_site_type_symbol
_atom_site_fract_x
_atom_site_fract_y
_atom_site_fract_z
_atom_site_U_iso_or_equiv
_atom_site_adp_type
_atom_site_occupancy
_atom_site_site_symmetry_order
_atom_site_calc_flag
_atom_site_refinement_flags_posn
_atom_site_refinement_flags_adp
_atom_site_refinement_flags_occupancy
_atom_site_disorder_assembly
_atom_site_disorder_group
S1 S 0.66385(15) 0.4853(3) 0.45106(9) 0.1304(6) Uani 1 1 d . . . . .
O1 O 0.3253(3) 0.8425(3) 0.2313(2) 0.0861(8) Uani 1 1 d . . . . .
C1 C 0.5668(4) 0.6893(5) 0.3812(2) 0.0797(10) Uani 1 1 d . . . . .
H1A H 0.508094 0.755177 0.413343 0.096 Uiso 1 1 calc R U . . .
H1AB H 0.629822 0.787782 0.368108 0.096 Uiso 1 1 calc R U . . .
N1 N 0.4831(3) 0.5961(3) 0.29591(17) 0.0562(6) Uani 1 1 d . . . . .
C2 C 0.5126(3) 0.3862(4) 0.2800(2) 0.0630(8) Uani 1 1 d . . . . .
H2 H 0.588583 0.378112 0.251473 0.076 Uiso 1 1 calc R U . . .
O2 O 0.2796(3) 0.2410(3) 0.2544(2) 0.0768(7) Uani 1 1 d . . . . .
H2O H 0.296(4) 0.134(8) 0.267(3) 0.115 Uiso 1 1 calc R U . . .
C4 C 0.3718(3) 0.6705(4) 0.2318(2) 0.0538(6) Uani 1 1 d . . . . .
C3 C 0.5578(6) 0.2927(6) 0.3767(3) 0.1083(16) Uani 1 1 d . . . . .
H3A H 0.612065 0.171692 0.377343 0.130 Uiso 1 1 calc R U . . .
H3AB H 0.477341 0.259444 0.397129 0.130 Uiso 1 1 calc R U . . .
C5 C 0.3148(3) 0.5118(4) 0.15654(19) 0.0547(6) Uani 1 1 d . . . . .
C7 C 0.3812(4) 0.5497(6) 0.0780(3) 0.0853(11) Uani 1 1 d . . . . .
H7A H 0.356933 0.682154 0.052852 0.128 Uiso 1 1 calc R U . . .
H7B H 0.347045 0.452151 0.029103 0.128 Uiso 1 1 calc R U . . .
H7C H 0.481078 0.538662 0.102890 0.128 Uiso 1 1 calc R U . . .
C8 C 0.1558(3) 0.5181(6) 0.1186(3) 0.0814(10) Uani 1 1 d . . . . .
H8A H 0.116616 0.492659 0.168708 0.122 Uiso 1 1 calc R U . . .
H8B H 0.124022 0.417297 0.070905 0.122 Uiso 1 1 calc R U . . .
H8C H 0.126587 0.648171 0.092172 0.122 Uiso 1 1 calc R U . . .
C6 C 0.3742(3) 0.3163(4) 0.2095(2) 0.0548(7) Uani 1 1 d . . . . .
H6 H 0.391717 0.216257 0.166278 0.066 Uiso 1 1 calc R U . . .

loop_
_atom_site_aniso_label
_atom_site_aniso_U_11
_atom_site_aniso_U_22
_atom_site_aniso_U_33
_atom_site_aniso_U_23
_atom_site_aniso_U_13
_atom_site_aniso_U_12
S1 0.1327(10) 0.1150(11) 0.1007(8) 0.0202(8) -0.0295(7) -0.0156(9)
O1 0.0900(16) 0.0340(10) 0.136(2) -0.0080(12) 0.0368(16) 0.0058(10)
C1 0.093(2) 0.073(2) 0.0707(19) -0.0098(18) 0.0206(19) -0.016(2)
N1 0.0621(14) 0.0400(11) 0.0671(15) -0.0040(10) 0.0204(12) -0.0056(11)
C2 0.0583(16) 0.0417(14) 0.088(2) 0.0024(13) 0.0196(16) 0.0044(13)
O2 0.0818(14) 0.0379(9) 0.1269(19) 0.0060(12) 0.0557(14) -0.0063(10)
C4 0.0618(15) 0.0311(11) 0.0757(17) -0.0006(12) 0.0314(14) -0.0030(11)
C3 0.115(3) 0.069(3) 0.113(3) 0.027(2) -0.007(3) 0.002(2)
C5 0.0561(14) 0.0402(13) 0.0703(16) -0.0030(13) 0.0228(12) -0.0005(13)
C7 0.099(2) 0.087(3) 0.075(2) -0.0004(18) 0.0336(19) -0.014(2)
C8 0.0614(17) 0.062(2) 0.110(3) -0.009(2) 0.0092(17) 0.0017(17)
C6 0.0546(14) 0.0328(11) 0.0836(18) -0.0083(12) 0.0308(14) -0.0005(11)

loop_
_atom_type_symbol
_atom_type_description
_atom_type_scat_dispersion_real
_atom_type_scat_dispersion_imag
_atom_type_scat_source
C C 0.0033 0.0016 'International Tables Vol C Tables 4.2.6.8 and 6.1.1.4'
H H 0.0000 0.0000 'International Tables Vol C Tables 4.2.6.8 and 6.1.1.4'
N N 0.0061 0.0033 'International Tables Vol C Tables 4.2.6.8 and 6.1.1.4'
O O 0.0106 0.0060 'International Tables Vol C Tables 4.2.6.8 and 6.1.1.4'
S S 0.1246 0.1234 'International Tables Vol C Tables 4.2.6.8 and 6.1.1.4'

loop_
_geom_angle_atom_site_label_1
_geom_angle_atom_site_label_2
_geom_angle_atom_site_label_3
_geom_angle
_geom_angle_site_symmetry_1
_geom_angle_site_symmetry_3
_geom_angle_publ_flag
C1 S1 C3 93.62(15) . . ?
N1 C1 S1 104.9(2) . . ?
N1 C1 H1A 110.8 . . ?
S1 C1 H1A 110.8 . . ?
N1 C1 H1AB 110.8 . . ?
S1 C1 H1AB 110.8 . . ?
H1A C1 H1AB 108.8 . . ?
C4 N1 C1 128.1(3) . . ?
C4 N1 C2 114.0(2) . . ?
C1 N1 C2 117.6(3) . . ?
N1 C2 C3 104.8(3) . . ?
N1 C2 C6 102.4(2) . . ?
C3 C2 C6 118.6(3) . . ?
N1 C2 H2 110.2 . . ?
C3 C2 H2 110.2 . . ?
C6 C2 H2 110.2 . . ?
C6 O2 H2O 109.5 . . ?
O1 C4 N1 125.7(3) . . ?
O1 C4 C5 125.5(3) . . ?
N1 C4 C5 108.7(2) . . ?
C2 C3 S1 104.2(3) . . ?
C2 C3 H3A 110.9 . . ?
S1 C3 H3A 110.9 . . ?
C2 C3 H3AB 110.9 . . ?
S1 C3 H3AB 110.9 . . ?
H3A C3 H3AB 108.9 . . ?
C8 C5 C4 112.0(3) . . ?
C8 C5 C7 110.9(3) . . ?
C4 C5 C7 107.3(2) . . ?
C8 C5 C6 114.3(3) . . ?
C4 C5 C6 101.8(2) . . ?
C7 C5 C6 109.9(3) . . ?
C5 C7 H7A 109.5 . . ?
C5 C7 H7B 109.5 . . ?
H7A C7 H7B 109.5 . . ?
C5 C7 H7C 109.5 . . ?
H7A C7 H7C 109.5 . . ?
H7B C7 H7C 109.5 . . ?
C5 C8 H8A 109.5 . . ?
C5 C8 H8B 109.5 . . ?
H8A C8 H8B 109.5 . . ?
C5 C8 H8C 109.5 . . ?
H8A C8 H8C 109.5 . . ?
H8B C8 H8C 109.5 . . ?
O2 C6 C2 112.3(3) . . ?
O2 C6 C5 109.4(2) . . ?
C2 C6 C5 103.0(2) . . ?
O2 C6 H6 110.6 . . ?
C2 C6 H6 110.6 . . ?
C5 C6 H6 110.6 . . ?

loop_
_geom_bond_atom_site_label_1
_geom_bond_atom_site_label_2
_geom_bond_distance
_geom_bond_site_symmetry_2
_geom_bond_publ_flag
S1 C1 1.807(4) . ?
S1 C3 1.816(5) . ?
O1 C4 1.235(3) . ?
C1 N1 1.438(4) . ?
C1 H1A 0.9700 . ?
C1 H1AB 0.9700 . ?
N1 C4 1.327(4) . ?
N1 C2 1.462(3) . ?
C2 C3 1.511(5) . ?
C2 C6 1.538(4) . ?
C2 H2 0.9800 . ?
O2 C6 1.408(3) . ?
O2 H2O 0.74(5) . ?
C4 C5 1.523(4) . ?
C3 H3A 0.9700 . ?
C3 H3AB 0.9700 . ?
C5 C8 1.522(4) . ?
C5 C7 1.535(4) . ?
C5 C6 1.546(4) . ?
C7 H7A 0.9600 . ?
C7 H7B 0.9600 . ?
C7 H7C 0.9600 . ?
C8 H8A 0.9600 . ?
C8 H8B 0.9600 . ?
C8 H8C 0.9600 . ?
C6 H6 0.9800 . ?

loop_
_geom_hbond_atom_site_label_D
_geom_hbond_atom_site_label_H
_geom_hbond_atom_site_label_A
_geom_hbond_distance_DH
_geom_hbond_distance_HA
_geom_hbond_distance_DA
_geom_hbond_angle_DHA
_geom_hbond_site_symmetry_A
_geom_hbond_publ_flag
C1 H1AB O2 0.97 2.60 3.269(4) 126.1 3 yes
C2 H2 O1 0.98 2.49 3.437(4) 162.0 3_545 yes
O2 H2O O1 0.74 2.06 2.731(3) 150.9 1_545 yes

loop_
_geom_torsion_atom_site_label_1
_geom_torsion_atom_site_label_2
_geom_torsion_atom_site_label_3
_geom_torsion_atom_site_label_4
_geom_torsion
_geom_torsion_site_symmetry_1
_geom_torsion_site_symmetry_2
_geom_torsion_site_symmetry_3
_geom_torsion_site_symmetry_4
_geom_torsion_publ_flag
C3 S1 C1 N1 -12.8(3) . . . . ?
S1 C1 N1 C4 163.0(2) . . . . ?
S1 C1 N1 C2 -10.3(3) . . . . ?
C4 N1 C2 C3 -140.7(3) . . . . ?
C1 N1 C2 C3 33.6(4) . . . . ?
C4 N1 C2 C6 -16.4(3) . . . . ?
C1 N1 C2 C6 157.9(3) . . . . ?
C1 N1 C4 O1 5.2(5) . . . . ?
C2 N1 C4 O1 178.8(3) . . . . ?
C1 N1 C4 C5 -177.3(3) . . . . ?
C2 N1 C4 C5 -3.8(3) . . . . ?
N1 C2 C3 S1 -39.1(4) . . . . ?
C6 C2 C3 S1 -152.5(3) . . . . ?
C1 S1 C3 C2 30.8(3) . . . . ?
O1 C4 C5 C8 -37.9(4) . . . . ?
N1 C4 C5 C8 144.6(3) . . . . ?
O1 C4 C5 C7 84.0(4) . . . . ?
N1 C4 C5 C7 -93.4(3) . . . . ?
O1 C4 C5 C6 -160.5(3) . . . . ?
N1 C4 C5 C6 22.1(3) . . . . ?
N1 C2 C6 O2 -88.9(3) . . . . ?
C3 C2 C6 O2 25.7(4) . . . . ?
N1 C2 C6 C5 28.7(3) . . . . ?
C3 C2 C6 C5 143.3(3) . . . . ?
C8 C5 C6 O2 -31.9(3) . . . . ?
C4 C5 C6 O2 89.0(3) . . . . ?
C7 C5 C6 O2 -157.5(3) . . . . ?
C8 C5 C6 C2 -151.5(3) . . . . ?
C4 C5 C6 C2 -30.6(3) . . . . ?
C7 C5 C6 C2 82.9(3) . . . . ?
